data_4319406
loop_
_publ_author_name
'Rodolphe Cl\'erac'
'F. Albert Cotton'
'Lee M. Daniels'
'Kim R. Dunbar'
'Carlos A. Murillo'
'Xiaoping Wang'

_publ_section_title
;
 Tuning the Metal-Metal Bonds in the Linear Tricobalt Compound
 Co3(dpa)4Cl2: Bond-Stretch and Spin-State Isomers
;
_journal_name_full 'Inorganic Chemistry'
_journal_page_first 1256
_journal_page_last 1264
_journal_paper_doi 10.1021/ic001068i
_journal_volume 40
_journal_year 2001
_chemical_compound_source synthesis
_chemical_formula_structural Co3(dpa)4Cl2.Benzene
_chemical_formula_sum 'C46 H38 Cl2 Co3 N12'
_chemical_formula_weight 1006.57
_chemical_name_systematic
; 
 ? 
;
_space_group_IT_number 33
_symmetry_cell_setting orthorhombic
_symmetry_space_group_name_Hall 'P 2c -2n'
_symmetry_space_group_name_H-M 'P n a 21'
_atom_sites_solution_hydrogens geom
_atom_sites_solution_primary direct
_atom_sites_solution_secondary difmap
_audit_creation_method SHELXL
_cell_angle_alpha 90.00
_cell_angle_beta 90.00
_cell_angle_gamma 90.00
_cell_formula_units_Z 8
_cell_length_a 18.521(2)
_cell_length_b 29.046(3)
_cell_length_c 16.0680(10)
_cell_measurement_reflns_used 250
_cell_measurement_temperature 260(2)
_cell_measurement_theta_max 20.8
_cell_measurement_theta_min 9.05
_cell_volume 8644.0(14)
_computing_cell_refinement MADNES
_computing_data_collection MADNES
_computing_data_reduction PROCOR
_computing_structure_refinement 'SHELXL-93 (Sheldrick, 1993)'
_computing_structure_solution 'SHELXS-86 (Sheldrick, 1990)'
_diffrn_ambient_temperature 260(2)
_diffrn_measurement_device 'Nonius FAST area detector'
_diffrn_measurement_method 'Ellipsoid-mask fitting'
_diffrn_radiation_monochromator graphite
_diffrn_radiation_source 'fine-focus sealed tube'
_diffrn_radiation_type MoK\a
_diffrn_radiation_wavelength 0.71073
_diffrn_reflns_av_R_equivalents 0.1209
_diffrn_reflns_av_sigmaI/netI 0.0853
_diffrn_reflns_limit_h_max 20
_diffrn_reflns_limit_h_min -19
_diffrn_reflns_limit_k_max 33
_diffrn_reflns_limit_k_min -33
_diffrn_reflns_limit_l_max 18
_diffrn_reflns_limit_l_min -18
_diffrn_reflns_number 35279
_diffrn_reflns_theta_max 24.67
_diffrn_reflns_theta_min 1.78
_diffrn_standards_number 'None (area detector data)'
_exptl_absorpt_coefficient_mu 1.312
_exptl_absorpt_correction_type none
_exptl_crystal_colour brown
_exptl_crystal_density_diffrn 1.547
_exptl_crystal_density_meas ?
_exptl_crystal_description block
_exptl_crystal_F_000 4104
_exptl_crystal_size_max 0.36
_exptl_crystal_size_mid 0.32
_exptl_crystal_size_min 0.24
_refine_diff_density_max 0.823
_refine_diff_density_min -0.724
_refine_diff_density_rms 0.141
_refine_ls_abs_structure_details 'Flack H D (1983), Acta Cryst. A39, 876-881'
_refine_ls_abs_structure_Flack -0.05(2)
_refine_ls_extinction_coef 0.0021(2)
_refine_ls_extinction_expression Fc^*^=kFc[1+0.001xFc^2^\l^3^/sin(2\q)]^-1/4^
_refine_ls_extinction_method SHELXL
_refine_ls_goodness_of_fit_all 1.074
_refine_ls_goodness_of_fit_obs 1.048
_refine_ls_hydrogen_treatment noref
_refine_ls_matrix_type full
_refine_ls_number_parameters 1136
_refine_ls_number_reflns 12664
_refine_ls_number_restraints 1
_refine_ls_restrained_S_all 1.089
_refine_ls_restrained_S_obs 1.047
_refine_ls_R_factor_all 0.0744
_refine_ls_R_factor_obs 0.0631
_refine_ls_shift/esd_max -0.002
_refine_ls_shift/esd_mean 0.000
_refine_ls_structure_factor_coef Fsqd
_refine_ls_weighting_details 'w=1/[\s^2^(Fo^2^)+(0.0831P)^2^+22.6676P] where P=(Fo^2^+2Fc^2^)/3'
_refine_ls_weighting_scheme calc
_refine_ls_wR_factor_all 0.1766
_refine_ls_wR_factor_obs 0.1595
_reflns_number_observed 11272
_reflns_number_total 12677
_reflns_observed_criterion >2sigma(I)
_cod_data_source_file ic001068i_09.cif
_cod_data_source_block 1.C6H6at260K
_cod_depositor_comments
;
The following automatic conversions were performed:

'_exptl_crystal_density_meas' value 'not measured' was changed to '?'
- the value is perceived as not measured.

Automatic conversion script
Id: cif_fix_values 3008 2015-01-20 13:52:24Z robertas 

The following automatic conversions were performed:

'_refine_ls_weighting_scheme' value 'calc
w=1/[\s^2^(Fo^2^)+(0.0831P)^2^+22.6676P] where P=(Fo^2^+2Fc^2^)/3'
was changed to 'calc'. New tag '_refine_ls_weighting_details' was
created. The value of the new tag was set to
'w=1/[\s^2^(Fo^2^)+(0.0831P)^2^+22.6676P] where P=(Fo^2^+2Fc^2^)/3'.

Automatic conversion script
Id: cif_fix_values 3143 2015-03-26 13:38:13Z robertas 
;
_cod_database_code 4319406

loop_
_symmetry_equiv_pos_as_xyz
'x, y, z'
'-x, -y, z+1/2'
'x+1/2, -y+1/2, z'
'-x+1/2, y+1/2, z+1/2'

loop_
_atom_site_aniso_label
_atom_site_aniso_U_11
_atom_site_aniso_U_22
_atom_site_aniso_U_33
_atom_site_aniso_U_23
_atom_site_aniso_U_13
_atom_site_aniso_U_12
Co1 0.0284(5) 0.0295(5) 0.0239(5) 0.0009(4) -0.0029(5) -0.0035(4)
Co2 0.0263(5) 0.0249(4) 0.0251(6) 0.0007(4) -0.0031(4) -0.0006(4)
Co3 0.0358(6) 0.0317(5) 0.0320(7) 0.0022(4) -0.0002(4) -0.0010(4)
Cl1 0.0384(10) 0.0346(10) 0.0363(11) -0.0004(8) 0.0054(8) 0.0011(8)
Cl2 0.0553(13) 0.0387(11) 0.063(2) 0.0001(10) 0.0063(11) 0.0129(10)
N1 0.043(4) 0.032(3) 0.025(4) -0.001(3) -0.004(3) 0.002(3)
N2 0.033(3) 0.029(3) 0.031(4) 0.002(3) -0.007(3) 0.002(3)
N3 0.034(3) 0.029(3) 0.039(4) -0.002(3) -0.005(3) -0.003(3)
N4 0.037(3) 0.031(3) 0.023(3) 0.002(3) -0.003(3) -0.005(3)
N5 0.032(3) 0.028(3) 0.037(4) -0.002(3) -0.005(3) 0.002(3)
N6 0.034(3) 0.041(4) 0.044(4) 0.010(3) 0.002(3) 0.006(3)
N7 0.031(3) 0.028(3) 0.021(3) -0.001(2) -0.004(3) -0.001(3)
N8 0.027(3) 0.025(3) 0.028(3) 0.004(2) 0.003(3) 0.006(2)
N9 0.039(4) 0.040(4) 0.024(3) 0.003(3) 0.008(3) 0.001(3)
N10 0.025(3) 0.024(3) 0.034(4) 0.007(3) -0.007(3) 0.000(2)
N11 0.028(3) 0.034(3) 0.030(4) -0.004(3) -0.004(3) 0.000(3)
N12 0.042(4) 0.030(3) 0.029(4) 0.001(3) 0.003(3) -0.002(3)
C1 0.070(7) 0.060(6) 0.038(6) -0.014(4) -0.009(5) 0.015(5)
C2 0.078(7) 0.080(7) 0.027(5) -0.011(5) -0.011(5) 0.018(6)
C3 0.063(6) 0.081(7) 0.016(4) 0.005(4) -0.007(4) 0.012(5)
C4 0.047(5) 0.053(5) 0.027(4) 0.013(4) -0.003(4) 0.001(4)
C5 0.036(4) 0.041(4) 0.032(5) 0.004(3) -0.007(3) -0.004(4)
C6 0.039(4) 0.035(4) 0.032(4) 0.000(3) -0.011(3) -0.005(4)
C7 0.047(5) 0.046(5) 0.038(5) 0.010(4) -0.003(4) -0.006(4)
C8 0.052(6) 0.042(5) 0.075(7) 0.030(5) -0.024(5) -0.015(4)
C9 0.073(7) 0.037(5) 0.075(8) 0.003(5) -0.006(6) -0.010(5)
C10 0.042(5) 0.031(4) 0.072(7) 0.000(4) -0.006(4) 0.000(4)
C11 0.061(5) 0.025(4) 0.032(5) -0.001(3) 0.000(4) 0.002(4)
C12 0.049(5) 0.032(4) 0.068(7) 0.000(4) 0.001(5) -0.008(4)
C13 0.039(5) 0.046(5) 0.064(6) 0.001(4) -0.005(4) -0.018(4)
C14 0.036(4) 0.039(4) 0.054(5) -0.002(4) -0.004(4) -0.006(3)
C15 0.035(4) 0.044(4) 0.019(4) -0.010(3) -0.005(3) -0.003(3)
C16 0.030(4) 0.040(5) 0.034(5) 0.006(3) -0.002(3) -0.002(3)
C17 0.047(5) 0.062(6) 0.048(6) -0.004(5) -0.023(4) 0.002(4)
C18 0.038(5) 0.095(8) 0.052(6) 0.028(6) -0.021(5) -0.012(5)
C19 0.059(6) 0.053(6) 0.088(9) 0.028(6) -0.004(6) 0.011(5)
C20 0.036(5) 0.050(5) 0.052(6) 0.017(4) 0.003(4) 0.001(4)
C21 0.036(4) 0.040(4) 0.037(5) -0.004(3) -0.002(3) 0.010(4)
C22 0.050(5) 0.053(5) 0.051(6) 0.002(4) -0.020(5) 0.018(4)
C23 0.054(5) 0.050(5) 0.031(5) 0.009(4) -0.016(4) 0.002(4)
C24 0.047(5) 0.045(4) 0.028(4) -0.002(4) -0.005(4) -0.009(4)
C25 0.041(4) 0.019(3) 0.023(4) -0.001(3) 0.005(3) -0.010(3)
C26 0.032(4) 0.033(4) 0.033(5) -0.004(3) -0.003(3) -0.002(3)
C27 0.044(5) 0.039(5) 0.049(6) 0.008(4) 0.008(4) -0.013(4)
C28 0.052(5) 0.057(6) 0.049(6) 0.005(4) 0.024(5) -0.009(5)
C29 0.042(5) 0.065(6) 0.049(6) -0.003(4) 0.018(4) -0.007(5)
C30 0.036(5) 0.055(5) 0.047(5) -0.004(4) 0.009(4) 0.009(4)
C31 0.033(4) 0.033(4) 0.040(5) 0.002(3) 0.005(3) -0.006(3)
C32 0.036(5) 0.037(4) 0.062(6) 0.010(4) 0.009(4) 0.006(4)
C33 0.037(5) 0.037(4) 0.052(6) 0.012(4) -0.005(4) -0.008(3)
C34 0.043(5) 0.033(4) 0.050(6) 0.003(4) -0.009(4) -0.005(4)
C35 0.029(4) 0.032(4) 0.031(4) 0.001(3) -0.006(3) 0.001(3)
C36 0.037(4) 0.026(3) 0.025(4) 0.003(3) -0.002(3) 0.003(3)
C37 0.052(5) 0.042(5) 0.029(5) 0.003(3) -0.013(4) -0.010(4)
C38 0.058(6) 0.056(5) 0.033(5) 0.004(4) -0.018(4) -0.007(5)
C39 0.082(7) 0.048(5) 0.018(4) -0.011(3) 0.005(4) 0.001(5)
C40 0.059(5) 0.032(4) 0.032(5) -0.006(3) 0.007(4) -0.007(4)
Co4 0.0343(5) 0.0278(5) 0.0259(5) -0.0012(4) -0.0026(5) 0.0021(4)
Co5 0.0319(5) 0.0271(5) 0.0224(6) 0.0000(4) -0.0051(4) -0.0012(4)
Co6 0.0346(6) 0.0318(5) 0.0291(7) -0.0008(4) -0.0064(4) -0.0009(4)
Cl3 0.0491(11) 0.0329(10) 0.0396(12) 0.0020(8) 0.0053(9) 0.0009(9)
Cl4 0.0540(13) 0.0417(11) 0.0482(13) 0.0046(9) -0.0007(10) -0.0133(10)
N13 0.030(3) 0.029(3) 0.036(4) -0.005(3) -0.002(3) 0.003(3)
N14 0.032(3) 0.024(3) 0.026(3) 0.003(2) -0.008(3) -0.006(2)
N15 0.037(3) 0.024(3) 0.030(4) -0.001(2) 0.000(3) 0.002(3)
N16 0.046(4) 0.038(4) 0.024(3) 0.002(3) -0.004(3) -0.005(3)
N17 0.045(4) 0.034(3) 0.017(3) -0.002(3) -0.009(3) -0.003(3)
N18 0.041(4) 0.039(4) 0.028(4) 0.001(3) -0.009(3) 0.000(3)
N19 0.040(3) 0.029(3) 0.025(3) -0.001(3) -0.008(3) 0.002(3)
N20 0.038(3) 0.033(3) 0.032(4) 0.002(3) -0.010(3) -0.001(3)
N21 0.037(4) 0.033(3) 0.039(4) -0.011(3) -0.008(3) -0.002(3)
N22 0.036(3) 0.025(3) 0.030(3) -0.001(3) -0.008(3) -0.005(3)
N23 0.036(4) 0.023(3) 0.032(4) -0.004(2) -0.003(3) 0.000(3)
N24 0.027(3) 0.036(3) 0.038(4) 0.003(3) -0.002(3) -0.004(3)
C41 0.041(5) 0.027(4) 0.041(5) -0.004(3) 0.002(4) 0.003(3)
C42 0.057(6) 0.045(5) 0.039(5) -0.007(4) 0.009(4) -0.001(4)
C43 0.048(5) 0.042(5) 0.039(5) -0.013(4) 0.001(4) 0.014(4)
C44 0.041(4) 0.035(4) 0.040(5) -0.004(3) -0.001(4) 0.006(3)
C45 0.039(4) 0.026(3) 0.030(4) -0.004(3) -0.002(3) -0.007(3)
C46 0.044(4) 0.028(4) 0.018(4) -0.002(3) -0.007(3) -0.003(3)
C47 0.032(4) 0.055(5) 0.028(4) 0.000(3) -0.009(3) 0.008(4)
C48 0.056(6) 0.065(6) 0.027(5) -0.001(4) -0.010(4) 0.019(5)
C49 0.071(7) 0.057(6) 0.026(5) 0.011(4) 0.000(4) 0.002(5)
C50 0.049(5) 0.042(4) 0.027(4) 0.007(3) 0.001(4) -0.001(4)
C51 0.068(6) 0.045(5) 0.042(6) 0.019(4) -0.009(5) -0.008(5)
C52 0.115(10) 0.085(8) 0.024(5) 0.011(5) -0.018(5) -0.019(7)
C53 0.084(7) 0.085(8) 0.013(4) 0.001(4) -0.014(4) -0.013(6)
C54 0.062(6) 0.056(6) 0.036(5) -0.003(4) -0.009(4) 0.000(5)
C55 0.043(5) 0.045(5) 0.019(4) -0.004(3) -0.002(3) -0.007(4)
C56 0.044(5) 0.040(5) 0.032(5) -0.001(4) -0.010(4) 0.000(4)
C57 0.070(6) 0.044(5) 0.037(5) -0.010(4) -0.008(5) 0.021(5)
C58 0.068(7) 0.051(6) 0.072(8) -0.028(5) -0.020(6) 0.018(5)
C59 0.067(6) 0.034(5) 0.082(8) -0.004(5) -0.011(6) -0.005(5)
C60 0.052(5) 0.027(4) 0.073(7) 0.000(4) -0.005(5) -0.005(4)
C61 0.047(5) 0.033(4) 0.045(5) 0.004(4) -0.013(4) 0.008(4)
C62 0.058(6) 0.047(5) 0.051(6) 0.010(4) -0.003(5) 0.004(4)
C63 0.050(5) 0.047(5) 0.063(7) 0.003(4) -0.007(4) 0.019(4)
C64 0.039(5) 0.046(5) 0.051(6) 0.011(4) -0.009(4) 0.004(4)
C65 0.041(4) 0.041(4) 0.024(4) 0.005(3) -0.012(3) 0.009(4)
C66 0.049(5) 0.035(4) 0.028(4) -0.001(3) -0.014(4) -0.001(3)
C67 0.059(6) 0.062(6) 0.047(6) 0.008(4) -0.027(5) -0.004(5)
C68 0.063(7) 0.077(8) 0.085(9) 0.002(6) -0.052(6) -0.004(6)
C69 0.065(7) 0.068(7) 0.077(8) -0.006(6) -0.037(6) -0.013(6)
C70 0.056(5) 0.044(4) 0.043(5) -0.011(4) -0.003(5) -0.002(4)
C71 0.040(5) 0.044(4) 0.044(5) 0.009(4) -0.004(4) -0.001(4)
C72 0.046(5) 0.041(5) 0.060(6) 0.003(4) -0.021(5) -0.008(4)
C73 0.063(6) 0.044(5) 0.036(5) -0.004(4) -0.022(4) -0.003(4)
C74 0.054(5) 0.042(4) 0.029(4) -0.003(4) -0.007(4) 0.010(4)
C75 0.039(4) 0.031(4) 0.019(4) -0.003(3) -0.007(3) 0.005(3)
C76 0.030(4) 0.037(4) 0.025(4) 0.004(3) -0.004(3) 0.000(3)
C77 0.054(5) 0.039(5) 0.043(5) -0.008(4) 0.010(4) 0.009(4)
C78 0.054(6) 0.063(6) 0.049(6) -0.008(4) 0.017(5) 0.013(5)
C79 0.042(5) 0.054(6) 0.094(9) -0.007(5) 0.019(5) 0.001(5)
C80 0.034(4) 0.050(5) 0.063(6) -0.004(4) 0.009(4) -0.009(4)
C81 0.086(10) 0.095(10) 0.085(10) -0.033(8) -0.023(8) 0.027(8)
C82 0.073(8) 0.078(9) 0.118(13) 0.014(8) -0.020(8) 0.003(7)
C83 0.092(10) 0.089(9) 0.083(10) -0.013(8) 0.010(8) 0.002(8)
C84 0.085(9) 0.073(8) 0.121(13) -0.047(9) -0.039(9) 0.020(8)
C85 0.091(11) 0.116(13) 0.169(20) 0.060(13) -0.036(12) -0.057(11)
C86 0.087(10) 0.164(17) 0.061(9) -0.008(10) 0.021(8) 0.003(11)
C87 0.095(10) 0.088(10) 0.106(12) -0.030(8) -0.036(9) 0.049(9)
C88 0.140(14) 0.046(6) 0.132(14) 0.023(7) -0.061(12) -0.027(8)
C89 0.067(8) 0.111(11) 0.095(11) 0.028(9) 0.006(7) -0.038(8)
C90 0.067(7) 0.094(9) 0.070(8) 0.003(7) 0.006(6) 0.005(7)
C91 0.079(8) 0.046(5) 0.060(7) 0.007(5) -0.007(6) -0.006(5)
C92 0.073(8) 0.103(10) 0.054(7) -0.005(6) 0.015(6) 0.014(7)

loop_
_atom_site_label
_atom_site_type_symbol
_atom_site_fract_x
_atom_site_fract_y
_atom_site_fract_z
_atom_site_U_iso_or_equiv
_atom_site_thermal_displace_type
_atom_site_occupancy
_atom_site_calc_flag
_atom_site_refinement_flags
_atom_site_disorder_group
Co1 Co 0.36216(5) 0.68368(3) 0.19961(6) 0.0272(2) Uani 1 d . .
Co2 Co 0.43456(5) 0.62328(3) 0.15443(6) 0.0254(2) Uani 1 d . .
Co3 Co 0.51211(6) 0.56436(3) 0.10910(7) 0.0332(3) Uani 1 d . .
Cl1 Cl 0.28497(10) 0.74792(6) 0.24440(12) 0.0364(4) Uani 1 d . .
Cl2 Cl 0.58993(13) 0.50179(7) 0.0581(2) 0.0522(6) Uani 1 d . .
N1 N 0.3827(4) 0.6604(2) 0.3137(4) 0.0331(14) Uani 1 d . .
N2 N 0.4173(3) 0.5913(2) 0.2559(4) 0.0314(14) Uani 1 d . .
N3 N 0.4568(3) 0.5250(2) 0.1908(4) 0.0339(14) Uani 1 d . .
N4 N 0.4525(3) 0.7215(2) 0.1991(4) 0.0303(13) Uani 1 d . .
N5 N 0.5153(3) 0.6531(2) 0.2048(4) 0.0321(14) Uani 1 d . .
N6 N 0.5772(3) 0.5843(2) 0.2020(5) 0.040(2) Uani 1 d . .
N7 N 0.3493(3) 0.6978(2) 0.0788(4) 0.0267(13) Uani 1 d . .
N8 N 0.4523(3) 0.6566(2) 0.0534(4) 0.0267(13) Uani 1 d . .
N9 N 0.5556(4) 0.6133(2) 0.0368(4) 0.0346(15) Uani 1 d . .
N10 N 0.2824(3) 0.6378(2) 0.1918(4) 0.0276(13) Uani 1 d . .
N11 N 0.3537(3) 0.5945(2) 0.1046(4) 0.0307(14) Uani 1 d . .
N12 N 0.4347(4) 0.5562(2) 0.0218(4) 0.0336(15) Uani 1 d . .
C1 C 0.3761(6) 0.6884(3) 0.3798(6) 0.056(3) Uani 1 d . .
H1A H 0.3639(6) 0.7190(3) 0.3705(6) 0.067 Uiso 1 calc R .
C2 C 0.3864(6) 0.6743(4) 0.4603(6) 0.062(3) Uani 1 d . .
H2A H 0.3796(6) 0.6946(4) 0.5042(6) 0.074 Uiso 1 calc R .
C3 C 0.4073(5) 0.6291(4) 0.4751(5) 0.053(2) Uani 1 d . .
H3A H 0.4144(5) 0.6186(4) 0.5292(5) 0.064 Uiso 1 calc R .
C4 C 0.4172(5) 0.6002(3) 0.4079(5) 0.042(2) Uani 1 d . .
H4A H 0.4321(5) 0.5699(3) 0.4164(5) 0.051 Uiso 1 calc R .
C5 C 0.4046(4) 0.6165(3) 0.3260(5) 0.036(2) Uani 1 d . .
C6 C 0.4187(4) 0.5440(3) 0.2557(5) 0.035(2) Uani 1 d . .
C7 C 0.3810(5) 0.5151(3) 0.3097(6) 0.044(2) Uani 1 d . .
H7A H 0.3537(5) 0.5277(3) 0.3527(6) 0.053 Uiso 1 calc R .
C8 C 0.3838(5) 0.4687(3) 0.3002(7) 0.056(3) Uani 1 d . .
H8A H 0.3599(5) 0.4497(3) 0.3378(7) 0.068 Uiso 1 calc R .
C9 C 0.4216(6) 0.4497(3) 0.2351(7) 0.062(3) Uani 1 d . .
H9A H 0.4232(6) 0.4180(3) 0.2272(7) 0.074 Uiso 1 calc R .
C10 C 0.4566(5) 0.4786(3) 0.1829(7) 0.048(2) Uani 1 d . .
H10A H 0.4821(5) 0.4658(3) 0.1388(7) 0.058 Uiso 1 calc R .
C11 C 0.4502(5) 0.7673(2) 0.1896(5) 0.039(2) Uani 1 d . .
H11A H 0.4054(5) 0.7817(2) 0.1862(5) 0.047 Uiso 1 calc R .
C12 C 0.5111(5) 0.7938(3) 0.1846(6) 0.050(2) Uani 1 d . .
H12A H 0.5077(5) 0.8255(3) 0.1786(6) 0.060 Uiso 1 calc R .
C13 C 0.5780(5) 0.7727(3) 0.1886(6) 0.050(2) Uani 1 d . .
H13A H 0.6201(5) 0.7900(3) 0.1859(6) 0.060 Uiso 1 calc R .
C14 C 0.5812(4) 0.7257(3) 0.1966(6) 0.043(2) Uani 1 d . .
H14A H 0.6258(4) 0.7109(3) 0.1982(6) 0.052 Uiso 1 calc R .
C15 C 0.5173(4) 0.6998(3) 0.2025(5) 0.033(2) Uani 1 d . .
C16 C 0.5701(4) 0.6265(3) 0.2347(5) 0.035(2) Uani 1 d . .
C17 C 0.6141(5) 0.6405(3) 0.3037(6) 0.052(2) Uani 1 d . .
H17A H 0.6084(5) 0.6695(3) 0.3272(6) 0.063 Uiso 1 calc R .
C18 C 0.6639(5) 0.6111(4) 0.3341(7) 0.062(3) Uani 1 d . .
H18A H 0.6930(5) 0.6201(4) 0.3783(7) 0.074 Uiso 1 calc R .
C19 C 0.6720(6) 0.5678(4) 0.3000(8) 0.067(3) Uani 1 d . .
H19A H 0.7059(6) 0.5473(4) 0.3210(8) 0.080 Uiso 1 calc R .
C20 C 0.6274(4) 0.5558(3) 0.2325(6) 0.046(2) Uani 1 d . .
H20A H 0.6330(4) 0.5270(3) 0.2083(6) 0.055 Uiso 1 calc R .
C21 C 0.2910(4) 0.7208(3) 0.0514(5) 0.038(2) Uani 1 d . .
H21A H 0.2557(4) 0.7289(3) 0.0899(5) 0.045 Uiso 1 calc R .
C22 C 0.2806(5) 0.7329(3) -0.0297(6) 0.051(2) Uani 1 d . .
H22A H 0.2394(5) 0.7490(3) -0.0457(6) 0.062 Uiso 1 calc R .
C23 C 0.3325(5) 0.7207(3) -0.0874(5) 0.045(2) Uani 1 d . .
H23A H 0.3279(5) 0.7299(3) -0.1426(5) 0.054 Uiso 1 calc R .
C24 C 0.3905(5) 0.6951(3) -0.0627(5) 0.040(2) Uani 1 d . .
H24A H 0.4244(5) 0.6853(3) -0.1016(5) 0.048 Uiso 1 calc R .
C25 C 0.3989(4) 0.6834(2) 0.0228(5) 0.028(2) Uani 1 d . .
C26 C 0.5196(4) 0.6515(3) 0.0171(5) 0.033(2) Uani 1 d . .
C27 C 0.5504(5) 0.6857(3) -0.0342(6) 0.044(2) Uani 1 d . .
H27A H 0.5252(5) 0.7124(3) -0.0476(6) 0.053 Uiso 1 calc R .
C28 C 0.6191(5) 0.6781(3) -0.0636(6) 0.053(2) Uani 1 d . .
H28A H 0.6404(5) 0.6994(3) -0.0991(6) 0.064 Uiso 1 calc R .
C29 C 0.6569(5) 0.6391(3) -0.0410(6) 0.052(2) Uani 1 d . .
H29A H 0.7039(5) 0.6344(3) -0.0593(6) 0.063 Uiso 1 calc R .
C30 C 0.6238(4) 0.6080(3) 0.0085(6) 0.046(2) Uani 1 d . .
H30A H 0.6492(4) 0.5817(3) 0.0238(6) 0.055 Uiso 1 calc R .
C31 C 0.2207(4) 0.6439(3) 0.2348(5) 0.035(2) Uani 1 d . .
H31A H 0.2185(4) 0.6683(3) 0.2723(5) 0.042 Uiso 1 calc R .
C32 C 0.1620(5) 0.6169(3) 0.2266(6) 0.045(2) Uani 1 d . .
H32A H 0.1206(5) 0.6226(3) 0.2579(6) 0.054 Uiso 1 calc R .
C33 C 0.1642(4) 0.5804(3) 0.1707(6) 0.042(2) Uani 1 d . .
H33A H 0.1234(4) 0.5624(3) 0.1614(6) 0.051 Uiso 1 calc R .
C34 C 0.2274(5) 0.5713(3) 0.1296(6) 0.042(2) Uani 1 d . .
H34A H 0.2310(5) 0.5458(3) 0.0948(6) 0.050 Uiso 1 calc R .
C35 C 0.2865(4) 0.6005(2) 0.1403(5) 0.030(2) Uani 1 d . .
C36 C 0.3658(4) 0.5710(2) 0.0317(5) 0.029(2) Uani 1 d . .
C37 C 0.3151(5) 0.5654(3) -0.0317(5) 0.041(2) Uani 1 d . .
H37A H 0.2673(5) 0.5743(3) -0.0236(5) 0.049 Uiso 1 calc R .
C38 C 0.3362(5) 0.5468(3) -0.1057(6) 0.049(2) Uani 1 d . .
H38A H 0.3032(5) 0.5438(3) -0.1489(6) 0.059 Uiso 1 calc R .
C39 C 0.4072(6) 0.5324(3) -0.1168(5) 0.050(2) Uani 1 d . .
H39A H 0.4218(6) 0.5191(3) -0.1666(5) 0.059 Uiso 1 calc R .
C40 C 0.4546(5) 0.5382(3) -0.0533(5) 0.041(2) Uani 1 d . .
H40A H 0.5025(5) 0.5295(3) -0.0612(5) 0.049 Uiso 1 calc R .
Co4 Co -0.12272(5) 0.31284(3) 0.19939(7) 0.0293(2) Uani 1 d . .
Co5 Co -0.05525(5) 0.37265(3) 0.14314(6) 0.0271(3) Uani 1 d . .
Co6 Co 0.01491(6) 0.43244(3) 0.08761(7) 0.0318(3) Uani 1 d . .
Cl3 Cl -0.19706(12) 0.24957(6) 0.25654(13) 0.0405(5) Uani 1 d . .
Cl4 Cl 0.08934(12) 0.49522(7) 0.02858(15) 0.0480(5) Uani 1 d . .
N13 N -0.2029(3) 0.3581(2) 0.1959(4) 0.0318(13) Uani 1 d . .
N14 N -0.1408(3) 0.3998(2) 0.0987(4) 0.0276(14) Uani 1 d . .
N15 N -0.0674(3) 0.4402(2) 0.0088(4) 0.0303(14) Uani 1 d . .
N16 N -0.0937(4) 0.3383(2) 0.3084(4) 0.0359(15) Uani 1 d . .
N17 N -0.0662(4) 0.4068(2) 0.2430(4) 0.0322(15) Uani 1 d . .
N18 N -0.0359(4) 0.4721(2) 0.1715(4) 0.0360(15) Uani 1 d . .
N19 N -0.0315(3) 0.2759(2) 0.1956(4) 0.0313(13) Uani 1 d . .
N20 N 0.0306(3) 0.3448(2) 0.1859(4) 0.0343(15) Uani 1 d . .
N21 N 0.0867(3) 0.4155(2) 0.1745(4) 0.037(2) Uani 1 d . .
N22 N -0.1432(3) 0.2963(2) 0.0812(4) 0.0304(13) Uani 1 d . .
N23 N -0.0437(3) 0.3383(2) 0.0423(4) 0.0304(14) Uani 1 d . .
N24 N 0.0542(3) 0.3839(2) 0.0110(4) 0.0336(15) Uani 1 d . .
C41 C -0.2607(4) 0.3531(2) 0.2481(5) 0.036(2) Uani 1 d . .
H41A H -0.2591(4) 0.3300(2) 0.2882(5) 0.044 Uiso 1 calc R .
C42 C -0.3199(5) 0.3799(3) 0.2441(6) 0.047(2) Uani 1 d . .
H42A H -0.3584(5) 0.3748(3) 0.2800(6) 0.056 Uiso 1 calc R .
C43 C -0.3229(5) 0.4154(3) 0.1859(5) 0.043(2) Uani 1 d . .
H43A H -0.3640(5) 0.4336(3) 0.1809(5) 0.052 Uiso 1 calc R .
C44 C -0.2643(4) 0.4227(3) 0.1365(5) 0.039(2) Uani 1 d . .
H44A H -0.2645(4) 0.4471(3) 0.0990(5) 0.046 Uiso 1 calc R .
C45 C -0.2036(4) 0.3940(2) 0.1417(5) 0.032(2) Uani 1 d . .
C46 C -0.1343(4) 0.4228(2) 0.0257(4) 0.030(2) Uani 1 d . .
C47 C -0.1901(4) 0.4273(3) -0.0344(5) 0.038(2) Uani 1 d . .
H47A H -0.2358(4) 0.4152(3) -0.0240(5) 0.046 Uiso 1 calc R .
C48 C -0.1761(5) 0.4493(3) -0.1070(5) 0.050(2) Uani 1 d . .
H48A H -0.2132(5) 0.4534(3) -0.1452(5) 0.059 Uiso 1 calc R .
C49 C -0.1078(6) 0.4656(3) -0.1255(5) 0.051(2) Uani 1 d . .
H49A H -0.0977(6) 0.4797(3) -0.1761(5) 0.062 Uiso 1 calc R .
C50 C -0.0554(5) 0.4602(3) -0.0656(5) 0.039(2) Uani 1 d . .
H50A H -0.0092(5) 0.4710(3) -0.0771(5) 0.047 Uiso 1 calc R .
C51 C -0.0943(6) 0.3109(3) 0.3778(6) 0.052(2) Uani 1 d . .
H51A H -0.1050(6) 0.2798(3) 0.3717(6) 0.062 Uiso 1 calc R .
C52 C -0.0799(7) 0.3272(4) 0.4550(6) 0.075(3) Uani 1 d . .
H52A H -0.0831(7) 0.3078(4) 0.5010(6) 0.090 Uiso 1 calc R .
C53 C -0.0607(6) 0.3722(4) 0.4647(5) 0.061(3) Uani 1 d . .
H53A H -0.0505(6) 0.3836(4) 0.5175(5) 0.073 Uiso 1 calc R .
C54 C -0.0563(5) 0.4010(3) 0.3965(6) 0.051(2) Uani 1 d . .
H54A H -0.0427(5) 0.4316(3) 0.4027(6) 0.061 Uiso 1 calc R .
C55 C -0.0731(4) 0.3827(3) 0.3162(5) 0.036(2) Uani 1 d . .
C56 C -0.0686(5) 0.4541(3) 0.2389(5) 0.039(2) Uani 1 d . .
C57 C -0.1049(5) 0.4822(3) 0.2957(6) 0.050(2) Uani 1 d . .
H57A H -0.1285(5) 0.4696(3) 0.3414(6) 0.061 Uiso 1 calc R .
C58 C -0.1051(6) 0.5288(3) 0.2824(8) 0.064(3) Uani 1 d . .
H58A H -0.1293(6) 0.5481(3) 0.3191(8) 0.076 Uiso 1 calc R .
C59 C -0.0702(6) 0.5467(3) 0.2160(8) 0.061(3) Uani 1 d . .
H59A H -0.0682(6) 0.5785(3) 0.2085(8) 0.073 Uiso 1 calc R .
C60 C -0.0385(5) 0.5187(3) 0.1610(7) 0.051(2) Uani 1 d . .
H60A H -0.0174(5) 0.5314(3) 0.1138(7) 0.061 Uiso 1 calc R .
C61 C -0.0319(5) 0.2295(3) 0.1941(6) 0.042(2) Uani 1 d . .
H61A H -0.0762(5) 0.2145(3) 0.1969(6) 0.050 Uiso 1 calc R .
C62 C 0.0283(5) 0.2036(3) 0.1888(6) 0.052(2) Uani 1 d . .
H62A H 0.0253(5) 0.1717(3) 0.1892(6) 0.062 Uiso 1 calc R .
C63 C 0.0941(5) 0.2249(3) 0.1827(6) 0.053(2) Uani 1 d . .
H63A H 0.1362(5) 0.2076(3) 0.1791(6) 0.064 Uiso 1 calc R .
C64 C 0.0968(5) 0.2723(3) 0.1819(6) 0.045(2) Uani 1 d . .
H64A H 0.1410(5) 0.2872(3) 0.1761(6) 0.054 Uiso 1 calc R .
C65 C 0.0338(4) 0.2980(3) 0.1898(5) 0.035(2) Uani 1 d . .
C66 C 0.0859(5) 0.3722(2) 0.2084(5) 0.037(2) Uani 1 d . .
C67 C 0.1375(5) 0.3612(4) 0.2703(6) 0.056(3) Uani 1 d . .
H67A H 0.1370(5) 0.3324(4) 0.2956(6) 0.067 Uiso 1 calc R .
C68 C 0.1882(6) 0.3933(4) 0.2927(8) 0.075(3) Uani 1 d . .
H68A H 0.2238(6) 0.3856(4) 0.3311(8) 0.090 Uiso 1 calc R .
C69 C 0.1870(6) 0.4368(4) 0.2592(8) 0.070(3) Uani 1 d . .
H69A H 0.2202(6) 0.4591(4) 0.2757(8) 0.084 Uiso 1 calc R .
C70 C 0.1357(5) 0.4464(3) 0.2010(6) 0.048(2) Uani 1 d . .
H70A H 0.1344(5) 0.4759(3) 0.1783(6) 0.057 Uiso 1 calc R .
C71 C -0.2027(5) 0.2715(3) 0.0619(6) 0.042(2) Uani 1 d . .
H71A H -0.2342(5) 0.2634(3) 0.1045(6) 0.051 Uiso 1 calc R .
C72 C -0.2187(5) 0.2577(3) -0.0179(6) 0.049(2) Uani 1 d . .
H72A H -0.2592(5) 0.2398(3) -0.0288(6) 0.059 Uiso 1 calc R .
C73 C -0.1734(5) 0.2710(3) -0.0810(6) 0.048(2) Uani 1 d . .
H73A H -0.1828(5) 0.2620(3) -0.1355(6) 0.057 Uiso 1 calc R .
C74 C -0.1140(5) 0.2977(3) -0.0634(5) 0.042(2) Uani 1 d . .
H74A H -0.0843(5) 0.3077(3) -0.1064(5) 0.050 Uiso 1 calc R .
C75 C -0.0981(4) 0.3099(2) 0.0192(5) 0.030(2) Uani 1 d . .
C76 C 0.0185(4) 0.3443(3) -0.0018(5) 0.031(2) Uani 1 d . .
C77 C 0.0475(5) 0.3102(3) -0.0550(6) 0.045(2) Uani 1 d . .
H77A H 0.0239(5) 0.2822(3) -0.0612(6) 0.054 Uiso 1 calc R .
C78 C 0.1103(5) 0.3186(3) -0.0972(6) 0.055(3) Uani 1 d . .
H78A H 0.1291(5) 0.2967(3) -0.1334(6) 0.066 Uiso 1 calc R .
C79 C 0.1454(5) 0.3603(3) -0.0852(8) 0.063(3) Uani 1 d . .
H79A H 0.1868(5) 0.3676(3) -0.1152(8) 0.076 Uiso 1 calc R .
C80 C 0.1173(5) 0.3906(3) -0.0277(6) 0.049(2) Uani 1 d . .
H80A H 0.1435(5) 0.4170(3) -0.0151(6) 0.059 Uiso 1 calc R .
C81 C -0.1712(8) 0.5625(5) 0.0300(10) 0.089(4) Uani 1 d . .
H81A H -0.1689(8) 0.5328(5) 0.0082(10) 0.106 Uiso 1 calc R .
C82 C -0.2155(7) 0.5708(5) 0.0937(10) 0.090(4) Uani 1 d . .
H82A H -0.2437(7) 0.5474(5) 0.1160(10) 0.107 Uiso 1 calc R .
C83 C -0.2185(8) 0.6128(5) 0.1242(9) 0.088(4) Uani 1 d . .
H83A H -0.2484(8) 0.6178(5) 0.1698(9) 0.106 Uiso 1 calc R .
C84 C -0.1823(8) 0.6478(5) 0.0952(11) 0.093(5) Uani 1 d . .
H84A H -0.1871(8) 0.6771(5) 0.1180(11) 0.112 Uiso 1 calc R .
C85 C -0.1353(9) 0.6392(7) 0.0272(14) 0.125(7) Uani 1 d . .
H85A H -0.1083(9) 0.6627(7) 0.0033(14) 0.150 Uiso 1 calc R .
C86 C -0.1313(8) 0.5943(7) -0.0023(9) 0.104(5) Uani 1 d . .
H86A H -0.0997(8) 0.5871(7) -0.0455(9) 0.124 Uiso 1 calc R .
C87 C 0.3999(8) 0.3664(5) 0.0448(10) 0.096(5) Uani 1 d . .
H87A H 0.4386(8) 0.3465(5) 0.0366(10) 0.115 Uiso 1 calc R .
C88 C 0.3352(11) 0.3506(4) 0.0838(11) 0.106(6) Uani 1 d . .
H88A H 0.3307(11) 0.3206(4) 0.1034(11) 0.127 Uiso 1 calc R .
C89 C 0.2815(7) 0.3809(5) 0.0907(9) 0.091(4) Uani 1 d . .
H89A H 0.2387(7) 0.3718(5) 0.1162(9) 0.109 Uiso 1 calc R .
C90 C 0.2873(7) 0.4250(5) 0.0617(8) 0.077(3) Uani 1 d . .
H90A H 0.2488(7) 0.4454(5) 0.0659(8) 0.092 Uiso 1 calc R .
C91 C 0.3488(6) 0.4380(3) 0.0275(7) 0.062(3) Uani 1 d . .
H91A H 0.3529(6) 0.4680(3) 0.0078(7) 0.074 Uiso 1 calc R .
C92 C 0.4041(7) 0.4106(5) 0.0200(7) 0.077(3) Uani 1 d . .
H92A H 0.4469(7) 0.4217(5) -0.0027(7) 0.092 Uiso 1 calc R .

loop_
_atom_type_symbol
_atom_type_description
_atom_type_scat_dispersion_real
_atom_type_scat_dispersion_imag
_atom_type_scat_source
C C 0.0033 0.0016 'International Tables Vol C Tables 4.2.6.8 and 6.1.1.4'
H H 0.0000 0.0000 'International Tables Vol C Tables 4.2.6.8 and 6.1.1.4'
N N 0.0061 0.0033 'International Tables Vol C Tables 4.2.6.8 and 6.1.1.4'
Cl Cl 0.1484 0.1585 'International Tables Vol C Tables 4.2.6.8 and 6.1.1.4'
Co Co 0.3494 0.9721 'International Tables Vol C Tables 4.2.6.8 and 6.1.1.4'

loop_
_geom_angle_atom_site_label_1
_geom_angle_atom_site_label_2
_geom_angle_atom_site_label_3
_geom_angle
_geom_angle_site_symmetry_1
_geom_angle_site_symmetry_3
_geom_angle_publ_flag
Co1 Co2 Co3 177.51(6) . . y
Co2 Co1 Cl1 178.82(7) . . y
Co2 Co3 Cl2 177.94(8) . . y
N1 Co1 N4 91.8(3) . . y
N1 Co1 N7 170.8(2) . . y
N1 Co1 N10 88.4(3) . . y
N4 Co1 N7 89.0(2) . . y
N4 Co1 N10 170.4(2) . . y
N7 Co1 N10 89.3(2) . . y
N2 Co2 N5 89.4(3) . . y
N2 Co2 N8 178.9(3) . . y
N2 Co2 N11 90.8(3) . . y
N5 Co2 N8 89.8(3) . . y
N5 Co2 N11 179.1(3) . . y
N8 Co2 N11 90.0(3) . . y
N3 Co3 N6 89.1(3) . . y
N3 Co3 N9 169.1(3) . . y
N3 Co3 N12 91.4(3) . . y
N6 Co3 N9 89.2(3) . . y
N6 Co3 N12 168.0(3) . . y
N9 Co3 N12 88.0(3) . . y
N1 Co1 Cl1 95.7(2) . . y
N7 Co1 Cl1 93.4(2) . . y
N4 Co1 Cl1 94.0(2) . . y
N10 Co1 Cl1 95.4(2) . . y
N3 Co3 Co2 84.3(2) . . y
N6 Co3 Cl2 96.3(2) . . y
N9 Co3 Cl2 95.5(2) . . y
N12 Co3 Cl2 95.6(2) . . y
N1 Co1 Co2 85.5(2) . . ?
N10 Co1 Co2 84.4(2) . . ?
N7 Co1 Co2 85.4(2) . . ?
N4 Co1 Co2 86.0(2) . . ?
N11 Co2 Co1 90.5(2) . . ?
N2 Co2 Co1 90.2(2) . . ?
N5 Co2 Co1 88.7(2) . . ?
N8 Co2 Co1 89.0(2) . . ?
N11 Co2 Co3 91.8(2) . . ?
N2 Co2 Co3 90.7(2) . . ?
N5 Co2 Co3 89.0(2) . . ?
N8 Co2 Co3 90.0(2) . . ?
N6 Co3 Co2 85.8(2) . . ?
N9 Co3 Co2 84.8(2) . . ?
N12 Co3 Co2 82.3(2) . . ?
N3 Co3 Cl2 95.5(2) . . ?
C1 N1 C5 118.8(7) . . ?
C1 N1 Co1 120.3(6) . . ?
C5 N1 Co1 120.8(5) . . ?
C5 N2 C6 122.7(7) . . ?
C5 N2 Co2 118.4(5) . . ?
C6 N2 Co2 118.8(5) . . ?
C10 N3 C6 118.0(7) . . ?
C10 N3 Co3 120.3(6) . . ?
C6 N3 Co3 121.7(5) . . ?
C11 N4 C15 119.7(7) . . ?
C11 N4 Co1 121.3(5) . . ?
C15 N4 Co1 118.9(5) . . ?
C15 N5 C16 123.8(6) . . ?
C15 N5 Co2 117.6(5) . . ?
C16 N5 Co2 118.4(5) . . ?
C20 N6 C16 119.3(8) . . ?
C20 N6 Co3 120.9(6) . . ?
C16 N6 Co3 119.9(5) . . ?
C21 N7 C25 118.8(7) . . ?
C21 N7 Co1 121.1(5) . . ?
C25 N7 Co1 120.1(5) . . ?
C25 N8 C26 124.6(6) . . ?
C25 N8 Co2 118.2(5) . . ?
C26 N8 Co2 117.2(5) . . ?
C26 N9 C30 118.8(7) . . ?
C26 N9 Co3 121.8(5) . . ?
C30 N9 Co3 119.4(6) . . ?
C31 N10 C35 117.6(6) . . ?
C31 N10 Co1 120.5(5) . . ?
C35 N10 Co1 121.8(5) . . ?
C36 N11 C35 124.3(6) . . ?
C36 N11 Co2 116.7(5) . . ?
C35 N11 Co2 118.8(5) . . ?
C36 N12 C40 118.6(7) . . ?
C36 N12 Co3 123.4(5) . . ?
C40 N12 Co3 117.8(6) . . ?
N1 C1 C2 123.5(9) . . ?
C1 C2 C3 119.0(9) . . ?
C4 C3 C2 118.6(8) . . ?
C3 C4 C5 120.0(8) . . ?
N1 C5 N2 115.8(7) . . ?
N1 C5 C4 120.0(7) . . ?
N2 C5 C4 124.1(7) . . ?
N3 C6 N2 114.4(7) . . ?
N3 C6 C7 119.2(7) . . ?
N2 C6 C7 126.1(8) . . ?
C8 C7 C6 120.5(9) . . ?
C7 C8 C9 120.2(9) . . ?
C10 C9 C8 117.8(9) . . ?
C9 C10 N3 124.3(9) . . ?
N4 C11 C12 122.5(8) . . ?
C11 C12 C13 119.2(8) . . ?
C14 C13 C12 119.0(8) . . ?
C13 C14 C15 120.1(8) . . ?
N5 C15 N4 116.3(6) . . ?
N5 C15 C14 124.0(7) . . ?
N4 C15 C14 119.5(7) . . ?
N6 C16 N5 116.9(7) . . ?
N6 C16 C17 120.5(7) . . ?
N5 C16 C17 122.2(7) . . ?
C18 C17 C16 119.2(9) . . ?
C17 C18 C19 120.6(10) . . ?
C18 C19 C20 117.9(9) . . ?
N6 C20 C19 122.5(9) . . ?
N7 C21 C22 123.8(8) . . ?
C21 C22 C23 118.5(8) . . ?
C24 C23 C22 119.4(8) . . ?
C23 C24 C25 119.8(8) . . ?
N8 C25 N7 115.7(6) . . ?
N8 C25 C24 124.7(7) . . ?
N7 C25 C24 119.5(7) . . ?
N9 C26 N8 116.0(7) . . ?
N9 C26 C27 121.5(7) . . ?
N8 C26 C27 122.4(7) . . ?
C28 C27 C26 117.5(8) . . ?
C27 C28 C29 120.8(8) . . ?
C30 C29 C28 118.3(8) . . ?
C29 C30 N9 123.1(9) . . ?
N10 C31 C32 123.9(7) . . ?
C31 C32 C33 118.9(8) . . ?
C34 C33 C32 118.9(8) . . ?
C33 C34 C35 119.6(8) . . ?
N10 C35 N11 113.7(6) . . ?
N10 C35 C34 120.9(7) . . ?
N11 C35 C34 125.4(7) . . ?
N12 C36 N11 114.3(6) . . ?
N12 C36 C37 120.8(7) . . ?
N11 C36 C37 124.7(7) . . ?
C38 C37 C36 119.3(8) . . ?
C37 C38 C39 120.2(8) . . ?
C40 C39 C38 118.6(8) . . ?
C39 C40 N12 122.5(8) . . ?
Co4 Co5 Co6 178.87(6) . . y
Co5 Co4 Cl3 178.50(7) . . y
Co5 Co6 Cl4 179.69(7) . . y
N13 Co4 N16 88.9(3) . . y
N13 Co4 N19 170.3(3) . . y
N13 Co4 N22 89.5(3) . . y
N16 Co4 N19 89.9(3) . . y
N16 Co4 N22 170.3(3) . . y
N19 Co4 N22 90.1(3) . . y
N14 Co5 N17 90.7(3) . . y
N14 Co5 N20 179.0(3) . . y
N14 Co5 N23 89.5(3) . . y
N17 Co5 N20 90.4(3) . . y
N17 Co5 N23 179.7(3) . . y
N20 Co5 N23 89.5(3) . . y
N15 Co6 N18 90.2(3) . . y
N15 Co6 N21 169.7(3) . . y
N15 Co6 N24 88.1(3) . . y
N18 Co6 N21 89.1(3) . . y
N18 Co6 N24 169.8(3) . . y
N21 Co6 N24 90.8(3) . . y
N13 Co4 Cl3 94.9(2) . . y
N16 Co4 Cl3 95.7(2) . . y
N19 Co4 Cl3 94.7(2) . . y
N22 Co4 Cl3 93.9(2) . . y
N15 Co6 Cl4 95.7(2) . . y
N18 Co6 Cl4 95.5(2) . . y
N21 Co6 Cl4 94.6(2) . . y
N24 Co6 Cl4 94.6(2) . . y
N16 Co4 Co5 85.3(2) . . ?
N13 Co4 Co5 84.1(2) . . ?
N22 Co4 Co5 85.0(2) . . ?
N19 Co4 Co5 86.3(2) . . ?
N17 Co5 Co4 90.2(2) . . ?
N14 Co5 Co4 90.5(2) . . ?
N20 Co5 Co4 89.5(2) . . ?
N23 Co5 Co4 90.0(2) . . ?
N17 Co5 Co6 89.7(2) . . ?
N14 Co5 Co6 90.7(2) . . ?
N20 Co5 Co6 89.4(2) . . ?
N23 Co5 Co6 90.1(2) . . ?
N21 Co6 Co5 85.4(2) . . ?
N15 Co6 Co5 84.3(2) . . ?
N18 Co6 Co5 84.8(2) . . ?
N24 Co6 Co5 85.1(2) . . ?
C45 N13 C41 117.9(6) . . ?
C45 N13 Co4 122.2(5) . . ?
C41 N13 Co4 119.9(5) . . ?
C46 N14 C45 125.1(6) . . ?
C46 N14 Co5 117.0(5) . . ?
C45 N14 Co5 117.9(5) . . ?
C50 N15 C46 119.0(7) . . ?
C50 N15 Co6 119.1(5) . . ?
C46 N15 Co6 121.8(5) . . ?
C55 N16 C51 118.6(7) . . ?
C55 N16 Co4 121.1(5) . . ?
C51 N16 Co4 120.2(6) . . ?
C55 N17 C56 123.1(6) . . ?
C55 N17 Co5 117.9(5) . . ?
C56 N17 Co5 119.0(5) . . ?
C56 N18 C60 117.9(8) . . ?
C56 N18 Co6 121.9(5) . . ?
C60 N18 Co6 120.1(6) . . ?
C61 N19 C65 118.1(7) . . ?
C61 N19 Co4 122.1(5) . . ?
C65 N19 Co4 119.7(5) . . ?
C66 N20 C65 123.0(6) . . ?
C66 N20 Co5 118.6(5) . . ?
C65 N20 Co5 118.3(5) . . ?
C70 N21 C66 119.6(7) . . ?
C70 N21 Co6 120.4(6) . . ?
C66 N21 Co6 120.0(5) . . ?
C71 N22 C75 119.1(7) . . ?
C71 N22 Co4 120.2(5) . . ?
C75 N22 Co4 120.7(5) . . ?
C75 N23 C76 124.2(7) . . ?
C75 N23 Co5 117.8(5) . . ?
C76 N23 Co5 117.9(5) . . ?
C80 N24 C76 118.9(7) . . ?
C80 N24 Co6 119.9(6) . . ?
C76 N24 Co6 121.1(5) . . ?
C42 C41 N13 123.1(8) . . ?
C41 C42 C43 119.6(8) . . ?
C44 C43 C42 118.3(8) . . ?
C43 C44 C45 120.8(8) . . ?
N13 C45 N14 114.3(6) . . ?
N13 C45 C44 120.1(7) . . ?
N14 C45 C44 125.5(7) . . ?
N14 C46 N15 115.7(6) . . ?
N14 C46 C47 124.6(7) . . ?
N15 C46 C47 119.5(7) . . ?
C48 C47 C46 119.3(8) . . ?
C47 C48 C49 121.4(8) . . ?
C50 C49 C48 117.1(8) . . ?
N15 C50 C49 123.7(8) . . ?
C52 C51 N16 122.9(9) . . ?
C51 C52 C53 119.3(9) . . ?
C52 C53 C54 120.3(8) . . ?
C53 C54 C55 118.6(9) . . ?
N16 C55 N17 115.6(6) . . ?
N16 C55 C54 120.1(7) . . ?
N17 C55 C54 124.2(8) . . ?
N18 C56 N17 114.3(7) . . ?
N18 C56 C57 121.0(8) . . ?
N17 C56 C57 124.6(8) . . ?
C58 C57 C56 118.5(10) . . ?
C59 C58 C57 120.2(10) . . ?
C60 C59 C58 119.7(9) . . ?
C59 C60 N18 122.6(10) . . ?
C62 C61 N19 123.6(8) . . ?
C61 C62 C63 119.3(8) . . ?
C62 C63 C64 119.0(8) . . ?
C63 C64 C65 120.3(8) . . ?
N20 C65 N19 115.6(6) . . ?
N20 C65 C64 124.5(8) . . ?
N19 C65 C64 119.7(7) . . ?
N20 C66 N21 116.3(7) . . ?
N20 C66 C67 124.6(7) . . ?
N21 C66 C67 118.7(7) . . ?
C68 C67 C66 119.5(9) . . ?
C67 C68 C69 120.8(9) . . ?
C70 C69 C68 117.9(9) . . ?
N21 C70 C69 123.4(9) . . ?
N22 C71 C72 123.0(8) . . ?
C73 C72 C71 118.3(8) . . ?
C72 C73 C74 119.8(8) . . ?
C73 C74 C75 120.3(8) . . ?
N23 C75 N22 115.6(6) . . ?
N23 C75 C74 124.7(7) . . ?
N22 C75 C74 119.4(7) . . ?
N24 C76 N23 116.4(7) . . ?
N24 C76 C77 120.4(7) . . ?
N23 C76 C77 123.1(7) . . ?
C78 C77 C76 119.9(8) . . ?
C77 C78 C79 119.0(9) . . ?
C80 C79 C78 118.2(9) . . ?
N24 C80 C79 123.3(9) . . ?
C86 C81 C82 122.0(14) . . ?
C83 C82 C81 118.8(14) . . ?
C84 C83 C82 124.6(15) . . ?
C83 C84 C85 117.0(13) . . ?
C86 C85 C84 117.4(14) . . ?
C81 C86 C85 120.2(15) . . ?
C92 C87 C88 119.0(12) . . ?
C89 C88 C87 116.8(11) . . ?
C88 C89 C90 122.1(13) . . ?
C91 C90 C89 118.5(12) . . ?
C92 C91 C90 122.9(11) . . ?
C91 C92 C87 120.6(13) . . ?

loop_
_geom_bond_atom_site_label_1
_geom_bond_atom_site_label_2
_geom_bond_distance
_geom_bond_site_symmetry_2
_geom_bond_publ_flag
Co1 Co2 2.3244(13) . y
Co2 Co3 2.3500(14) . y
Co1 Cl1 2.458(2) . y
Co3 Cl2 2.460(2) . y
Co1 N1 1.990(6) . y
Co1 N4 2.002(6) . y
Co1 N7 1.998(6) . y
Co1 N10 1.994(6) . y
Co2 N2 1.903(6) . y
Co2 N5 1.909(6) . y
Co2 N8 1.918(6) . y
Co2 N11 1.893(6) . y
Co3 N3 2.020(7) . y
Co3 N6 2.003(8) . y
Co3 N9 2.004(6) . y
Co3 N12 2.019(7) . y
N1 C1 1.344(11) . ?
N1 C5 1.354(10) . ?
N2 C5 1.364(11) . ?
N2 C6 1.375(10) . ?
N3 C10 1.352(10) . ?
N3 C6 1.374(11) . ?
N4 C11 1.340(9) . ?
N4 C15 1.358(10) . ?
N5 C15 1.356(9) . ?
N5 C16 1.364(10) . ?
N6 C20 1.338(11) . ?
N6 C16 1.340(10) . ?
N7 C21 1.344(10) . ?
N7 C25 1.353(10) . ?
N8 C25 1.350(10) . ?
N8 C26 1.384(10) . ?
N9 C26 1.334(10) . ?
N9 C30 1.352(10) . ?
N10 C31 1.347(10) . ?
N10 C35 1.365(10) . ?
N11 C36 1.375(10) . ?
N11 C35 1.381(10) . ?
N12 C36 1.356(10) . ?
N12 C40 1.366(10) . ?
C1 C2 1.369(14) . ?
C2 C3 1.388(14) . ?
C3 C4 1.382(13) . ?
C4 C5 1.418(11) . ?
C6 C7 1.396(12) . ?
C7 C8 1.358(13) . ?
C8 C9 1.37(2) . ?
C9 C10 1.352(14) . ?
C11 C12 1.367(12) . ?
C12 C13 1.383(13) . ?
C13 C14 1.373(12) . ?
C14 C15 1.406(11) . ?
C16 C17 1.435(12) . ?
C17 C18 1.348(14) . ?
C18 C19 1.38(2) . ?
C19 C20 1.41(2) . ?
C21 C22 1.362(12) . ?
C22 C23 1.382(13) . ?
C23 C24 1.366(12) . ?
C24 C25 1.425(11) . ?
C26 C27 1.412(11) . ?
C27 C28 1.375(13) . ?
C28 C29 1.379(14) . ?
C29 C30 1.351(13) . ?
C31 C32 1.348(11) . ?
C32 C33 1.392(13) . ?
C33 C34 1.371(12) . ?
C34 C35 1.396(11) . ?
C36 C37 1.396(11) . ?
C37 C38 1.363(13) . ?
C38 C39 1.390(14) . ?
C39 C40 1.357(13) . ?
Co4 Co5 2.3230(14) . y
Co5 Co6 2.3454(14) . y
Co4 Cl3 2.473(2) . y
Co6 Cl4 2.475(2) . y
Co4 N13 1.985(6) . y
Co4 N16 1.975(6) . y
Co4 N19 2.003(6) . y
Co4 N22 1.995(6) . y
Co5 N14 1.908(6) . y
Co5 N17 1.897(6) . y
Co5 N20 1.912(6) . y
Co5 N23 1.914(6) . y
Co6 N15 1.994(6) . y
Co6 N18 2.007(7) . y
Co6 N21 1.990(7) . y
Co6 N24 2.008(7) . y
N13 C45 1.359(10) . ?
N13 C41 1.367(10) . ?
N14 C46 1.356(10) . ?
N14 C45 1.364(10) . ?
N15 C50 1.349(10) . ?
N15 C46 1.365(10) . ?
N16 C55 1.351(10) . ?
N16 C51 1.370(11) . ?
N17 C55 1.375(10) . ?
N17 C56 1.376(10) . ?
N18 C56 1.345(11) . ?
N18 C60 1.366(10) . ?
N19 C61 1.348(10) . ?
N19 C65 1.372(10) . ?
N20 C66 1.347(10) . ?
N20 C65 1.362(10) . ?
N21 C70 1.346(11) . ?
N21 C66 1.370(10) . ?
N22 C71 1.352(10) . ?
N22 C75 1.359(10) . ?
N23 C75 1.355(10) . ?
N23 C76 1.364(10) . ?
N24 C80 1.338(11) . ?
N24 C76 1.343(10) . ?
C41 C42 1.347(12) . ?
C42 C43 1.392(13) . ?
C43 C44 1.362(12) . ?
C44 C45 1.402(11) . ?
C46 C47 1.421(11) . ?
C47 C48 1.355(13) . ?
C48 C49 1.385(14) . ?
C49 C50 1.374(13) . ?
C51 C52 1.353(14) . ?
C52 C53 1.365(15) . ?
C53 C54 1.379(13) . ?
C54 C55 1.429(12) . ?
C56 C57 1.398(12) . ?
C57 C58 1.369(14) . ?
C58 C59 1.35(2) . ?
C59 C60 1.337(15) . ?
C61 C62 1.347(12) . ?
C62 C63 1.369(13) . ?
C63 C64 1.378(13) . ?
C64 C65 1.391(11) . ?
C66 C67 1.415(12) . ?
C67 C68 1.372(14) . ?
C68 C69 1.37(2) . ?
C69 C70 1.363(14) . ?
C71 C72 1.376(13) . ?
C72 C73 1.371(14) . ?
C73 C74 1.373(12) . ?
C74 C75 1.405(11) . ?
C76 C77 1.413(11) . ?
C77 C78 1.369(13) . ?
C78 C79 1.388(14) . ?
C79 C80 1.380(14) . ?
C81 C86 1.29(2) . ?
C81 C82 1.33(2) . ?
C82 C83 1.31(2) . ?
C83 C84 1.30(2) . ?
C84 C85 1.42(3) . ?
C85 C86 1.39(2) . ?
C87 C92 1.35(2) . ?
C87 C88 1.43(2) . ?
C88 C89 1.33(2) . ?
C89 C90 1.37(2) . ?
C90 C91 1.32(2) . ?
C91 C92 1.30(2) . ?
